data_4518646
loop_
_publ_author_name
'Yang, Feng'
'Xu, Yuangang'
'Wang, Pengcheng'
'Lin, Qiuhan'
'Lu, Ming'

_publ_section_title
;
 Oxygen-Enriched Metal--Organic Frameworks Based on
 1-(Trinitromethyl)-1H-1,2,4-Triazole-3-Carboxylic Acid and Their Thermal
 Decomposition and Effects on the Decomposition of Ammonium Perchlorate
;
_journal_name_full 'ACS Applied Materials &amp; Interfaces'
_journal_paper_doi 10.1021/acsami.1c03110
_journal_year 2021
_chemical_formula_moiety 'C4 H2 N5 O6 Rb'
_chemical_formula_sum 'C4 H2 N5 O6 Rb'
_chemical_formula_weight 301.58
_space_group_crystal_system monoclinic
_space_group_IT_number 7
_space_group_name_Hall 'P -2yac'
_space_group_name_H-M_alt 'P 1 n 1'
_atom_sites_solution_hydrogens mixed
_atom_sites_solution_primary iterative
_audit_creation_date 2020-11-05
_audit_creation_method
;
Olex2 1.2
(compiled 2018.05.29 svn.r3508 for OlexSys, GUI svn.r5506)
;
_cell_angle_alpha 90
_cell_angle_beta 98.981(2)
_cell_angle_gamma 90
_cell_formula_units_Z 2
_cell_length_a 8.1074(4)
_cell_length_b 5.0807(2)
_cell_length_c 10.7183(5)
_cell_measurement_reflns_used 3159
_cell_measurement_temperature 170
_cell_measurement_theta_max 26.410
_cell_measurement_theta_min 2.940
_cell_volume 436.09(3)
_computing_cell_refinement 'SAINT V8.40A (?, 2016)'
_computing_data_reduction 'SAINT V8.40A (?, 2016)'
_computing_molecular_graphics 'Olex2 (Dolomanov et al., 2009)'
_computing_publication_material 'Olex2 (Dolomanov et al., 2009)'
_computing_structure_refinement 'ShelXL (Sheldrick, 2015)'
_computing_structure_solution 'olex2.solve (Bourhis et al., 2015)'
_diffrn_ambient_temperature 170.0
_diffrn_measured_fraction_theta_full 0.997
_diffrn_measured_fraction_theta_max 0.988
_diffrn_measurement_device_type 'D8 VENTURE'
_diffrn_measurement_method '\f and \w scans'
_diffrn_radiation_type MoK\a
_diffrn_radiation_wavelength 0.71073
_diffrn_reflns_av_R_equivalents 0.0565
_diffrn_reflns_av_unetI/netI 0.0518
_diffrn_reflns_Laue_measured_fraction_full 0.997
_diffrn_reflns_Laue_measured_fraction_max 0.988
_diffrn_reflns_limit_h_max 10
_diffrn_reflns_limit_h_min -11
_diffrn_reflns_limit_k_max 6
_diffrn_reflns_limit_k_min -6
_diffrn_reflns_limit_l_max 14
_diffrn_reflns_limit_l_min -13
_diffrn_reflns_number 9424
_diffrn_reflns_point_group_measured_fraction_full 0.966
_diffrn_reflns_point_group_measured_fraction_max 0.918
_diffrn_reflns_theta_full 25.242
_diffrn_reflns_theta_max 29.247
_diffrn_reflns_theta_min 2.940
_diffrn_standards_number 0
_exptl_absorpt_coefficient_mu 5.705
_exptl_absorpt_correction_T_max 0.7454
_exptl_absorpt_correction_T_min 0.5573
_exptl_absorpt_correction_type multi-scan
_exptl_absorpt_process_details
'SADABS-2016/2 (Bruker,2016/2) was used for absorption correction. wR2(int) was 0.0899 before and 0.0628 after correction. The Ratio of minimum to maximum transmission is 0.7477. The \l/2 correction factor is Not present.'
_exptl_crystal_colour colourless
_exptl_crystal_colour_primary colourless
_exptl_crystal_density_diffrn 2.297
_exptl_crystal_description block
_exptl_crystal_F_000 292
_exptl_crystal_size_max 0.28
_exptl_crystal_size_mid 0.15
_exptl_crystal_size_min 0.12
_refine_diff_density_max 0.693
_refine_diff_density_min -0.568
_refine_diff_density_rms 0.099
_refine_ls_abs_structure_details
;
 Refined as an inversion twin.
;
_refine_ls_abs_structure_Flack 0.053(12)
_refine_ls_extinction_coef 0.015(4)
_refine_ls_extinction_expression Fc^*^=kFc[1+0.001xFc^2^\l^3^/sin(2\q)]^-1/4^
_refine_ls_extinction_method 'SHELXL-2018/3 (Sheldrick 2018)'
_refine_ls_goodness_of_fit_ref 1.081
_refine_ls_hydrogen_treatment mixed
_refine_ls_matrix_type full
_refine_ls_number_parameters 151
_refine_ls_number_reflns 2165
_refine_ls_number_restraints 9
_refine_ls_restrained_S_all 1.079
_refine_ls_R_factor_all 0.0297
_refine_ls_R_factor_gt 0.0269
_refine_ls_shift/su_max 0.000
_refine_ls_shift/su_mean 0.000
_refine_ls_structure_factor_coef Fsqd
_refine_ls_weighting_details 'w=1/[\s^2^(Fo^2^)+(0.0139P)^2^+0.0535P] where P=(Fo^2^+2Fc^2^)/3'
_refine_ls_weighting_scheme calc
_refine_ls_wR_factor_gt 0.0582
_refine_ls_wR_factor_ref 0.0600
_reflns_Friedel_coverage 0.854
_reflns_Friedel_fraction_full 0.935
_reflns_Friedel_fraction_max 0.848
_reflns_number_gt 2066
_reflns_number_total 2165
_reflns_threshold_expression 'I > 2\s(I)'
_cod_data_source_file am1c03110_si_006.cif
_cod_data_source_block 115yf039_0m_b
_cod_database_code 4518646
_shelx_shelxl_version_number 2018/3
_shelx_space_group_comment
;
The symmetry employed for this shelxl refinement is uniquely defined
by the following loop, which should always be used as a source of
symmetry information in preference to the above space-group names.
They are only intended as comments.
;
_shelx_estimated_absorpt_t_max 0.548
_shelx_estimated_absorpt_t_min 0.298
_olex2_refinement_description
;
1. Twinned data refinement
 Scales: 0.947(12)
 0.053(12)
2. Fixed Uiso
 At 1.2 times of:
  All C(H) groups
3. Restrained distances
 O5-H5
 0.84 with sigma of 0.02
4. Uiso/Uaniso restraints and constraints
Uanis(C1) \\sim Ueq: with sigma of 0.005 and sigma for terminal atoms of 0.01
5.a Aromatic/amide H refined with riding coordinates:
 C2(H2)
;
_olex2_submission_special_instructions 'No special instructions were received'

loop_
_space_group_symop_operation_xyz
'x, y, z'
'x+1/2, -y, z+1/2'

loop_
_atom_site_label
_atom_site_type_symbol
_atom_site_fract_x
_atom_site_fract_y
_atom_site_fract_z
_atom_site_U_iso_or_equiv
_atom_site_adp_type
_atom_site_occupancy
_atom_site_site_symmetry_order
_atom_site_calc_flag
_atom_site_refinement_flags_posn
_atom_site_refinement_flags_adp
_atom_site_refinement_flags_occupancy
_atom_site_disorder_assembly
_atom_site_disorder_group
Rb1 Rb -0.42143(6) -0.21828(6) -0.94630(6) 0.02202(15) Uani 1 1 d . . . . .
O3 O -0.4128(5) -0.5942(6) -0.7383(3) 0.0281(7) Uani 1 1 d . . . . .
O5 O -0.6890(5) -0.9337(6) -0.2196(3) 0.0257(7) Uani 1 1 d D . . . .
N1 N -0.4009(5) -0.5927(8) -0.6216(4) 0.0195(8) Uani 1 1 d . . . . .
O4 O -0.3141(5) -0.7701(6) -0.5555(3) 0.0233(7) Uani 1 1 d . . . . .
O6 O -0.5614(5) -0.7131(6) -0.0506(3) 0.0250(7) Uani 1 1 d . . . . .
N3 N -0.4649(4) -0.4388(7) -0.4267(3) 0.0202(7) Uani 1 1 d . . . . .
O2 O -0.6870(4) -0.1267(7) -0.5503(3) 0.0341(8) Uani 1 1 d . . . . .
N4 N -0.5604(5) -0.6206(8) -0.3785(4) 0.0212(7) Uani 1 1 d . . . . .
N5 N -0.4009(5) -0.3935(8) -0.2212(4) 0.0249(8) Uani 1 1 d . . . . .
O1 O -0.6009(5) -0.1763(7) -0.7305(3) 0.0319(8) Uani 1 1 d . . . . .
C1 C -0.4745(6) -0.4068(10) -0.5569(4) 0.0193(10) Uani 1 1 d . U . . .
N2 N -0.5944(5) -0.2283(7) -0.6180(4) 0.0224(8) Uani 1 1 d . . . . .
C3 C -0.5164(6) -0.5864(8) -0.2566(4) 0.0182(9) Uani 1 1 d . . . . .
C4 C -0.5910(6) -0.7500(8) -0.1637(5) 0.0197(9) Uani 1 1 d . . . . .
C2 C -0.3712(7) -0.3056(10) -0.3305(5) 0.0240(11) Uani 1 1 d . . . . .
H2 H -0.295002 -0.168282 -0.341093 0.029 Uiso 1 1 calc R . . . .
H5 H -0.734(7) -1.019(12) -0.167(5) 0.041(18) Uiso 1 1 d D . . . .

loop_
_atom_site_aniso_label
_atom_site_aniso_U_11
_atom_site_aniso_U_22
_atom_site_aniso_U_33
_atom_site_aniso_U_23
_atom_site_aniso_U_13
_atom_site_aniso_U_12
Rb1 0.0237(2) 0.0225(2) 0.0194(2) 0.0020(3) 0.00223(12) -0.0005(3)
O3 0.044(2) 0.0235(17) 0.0184(16) 0.0022(12) 0.0096(13) 0.0085(14)
O5 0.0302(18) 0.0234(19) 0.0235(18) 0.0023(11) 0.0041(13) -0.0085(14)
N1 0.019(2) 0.018(2) 0.023(2) 0.0003(13) 0.0069(14) -0.0003(15)
O4 0.0294(19) 0.0200(18) 0.0212(19) 0.0036(12) 0.0058(14) 0.0083(12)
O6 0.0315(19) 0.0235(17) 0.0200(18) 0.0017(12) 0.0043(14) -0.0014(13)
N3 0.026(2) 0.0181(18) 0.0183(19) -0.0011(12) 0.0083(13) -0.0030(13)
O2 0.034(2) 0.034(2) 0.035(2) -0.0041(15) 0.0089(15) 0.0146(16)
N4 0.025(2) 0.018(2) 0.0227(19) 0.0005(14) 0.0082(14) -0.0034(14)
N5 0.029(2) 0.021(2) 0.0233(19) -0.0008(14) 0.0012(15) -0.0043(15)
O1 0.037(2) 0.0325(19) 0.026(2) 0.0100(14) 0.0065(15) 0.0118(15)
C1 0.022(2) 0.017(3) 0.020(2) 0.0011(17) 0.0056(16) 0.0014(18)
N2 0.023(2) 0.020(2) 0.025(2) -0.0007(13) 0.0065(15) -0.0005(14)
C3 0.018(2) 0.016(2) 0.021(2) 0.0017(14) 0.0049(16) 0.0018(17)
C4 0.021(2) 0.016(2) 0.023(2) 0.0013(14) 0.0056(17) 0.0032(14)
C2 0.028(3) 0.023(3) 0.022(2) -0.0015(18) 0.0043(18) -0.005(2)

loop_
_atom_type_symbol
_atom_type_description
_atom_type_scat_dispersion_real
_atom_type_scat_dispersion_imag
_atom_type_scat_source
C C 0.0033 0.0016 'International Tables Vol C Tables 4.2.6.8 and 6.1.1.4'
H H 0.0000 0.0000 'International Tables Vol C Tables 4.2.6.8 and 6.1.1.4'
N N 0.0061 0.0033 'International Tables Vol C Tables 4.2.6.8 and 6.1.1.4'
O O 0.0106 0.0060 'International Tables Vol C Tables 4.2.6.8 and 6.1.1.4'
Rb Rb -0.9393 2.9676 'International Tables Vol C Tables 4.2.6.8 and 6.1.1.4'

loop_
_geom_angle_atom_site_label_1
_geom_angle_atom_site_label_2
_geom_angle_atom_site_label_3
_geom_angle
_geom_angle_site_symmetry_1
_geom_angle_site_symmetry_3
_geom_angle_publ_flag
O3 Rb1 O5 66.76(10) . 2_544 ?
O3 Rb1 O4 99.77(10) . 2_444 ?
O3 Rb1 O6 144.76(10) . 1_564 ?
O3 Rb1 O2 137.71(11) . 2_554 ?
O3 Rb1 N4 74.49(10) . 2_544 ?
O3 Rb1 N5 122.46(10) . 1_554 ?
O3 Rb1 C3 59.68(10) . 2_544 ?
O3 Rb1 C4 88.03(10) . 1_554 ?
O3 Rb1 C4 157.04(11) . 1_564 ?
O5 Rb1 O4 140.97(9) 2_544 2_444 ?
O5 Rb1 O6 104.10(9) 2_544 1_564 ?
O5 Rb1 N4 53.05(10) 2_544 2_544 ?
O5 Rb1 N5 137.53(11) 2_544 1_554 ?
O5 Rb1 C3 38.69(9) 2_544 2_544 ?
O5 Rb1 C4 147.43(9) 2_544 1_554 ?
O5 Rb1 C4 120.83(10) 2_544 1_564 ?
O4 Rb1 C3 159.03(9) 2_444 2_544 ?
O4 Rb1 C4 60.46(9) 2_444 1_554 ?
O4 Rb1 C4 60.08(10) 2_444 1_564 ?
O6 Rb1 O3 71.96(10) 1_554 . ?
O6 Rb1 O5 134.97(9) 1_554 2_544 ?
O6 Rb1 O4 62.60(9) 1_554 2_444 ?
O6 Rb1 O4 65.06(9) 1_564 2_444 ?
O6 Rb1 O6 120.12(12) 1_554 1_564 ?
O6 Rb1 O2 127.45(10) 1_554 2_554 ?
O6 Rb1 N4 99.42(11) 1_554 2_544 ?
O6 Rb1 N4 128.88(11) 1_564 2_544 ?
O6 Rb1 N5 57.56(10) 1_554 1_554 ?
O6 Rb1 N5 87.96(10) 1_564 1_554 ?
O6 Rb1 O1 98.88(11) 1_554 . ?
O6 Rb1 C3 133.88(10) 1_564 2_544 ?
O6 Rb1 C3 103.76(10) 1_554 2_544 ?
O6 Rb1 C4 108.30(10) 1_564 1_554 ?
O6 Rb1 C4 19.86(10) 1_564 1_564 ?
O6 Rb1 C4 104.20(10) 1_554 1_564 ?
O6 Rb1 C4 16.29(10) 1_554 1_554 ?
O2 Rb1 O5 77.70(10) 2_554 2_544 ?
O2 Rb1 O4 122.45(10) 2_554 2_444 ?
O2 Rb1 O6 64.55(10) 2_554 1_564 ?
O2 Rb1 N4 65.88(11) 2_554 2_544 ?
O2 Rb1 N5 71.14(10) 2_554 1_554 ?
O2 Rb1 C3 78.33(10) 2_554 2_544 ?
O2 Rb1 C4 62.98(11) 2_554 1_564 ?
O2 Rb1 C4 113.41(11) 2_554 1_554 ?
N4 Rb1 O4 161.93(10) 2_544 2_444 ?
N4 Rb1 N5 87.54(11) 2_544 1_554 ?
N4 Rb1 C3 19.06(10) 2_544 2_544 ?
N4 Rb1 C4 101.84(11) 2_544 1_554 ?
N4 Rb1 C4 128.10(11) 2_544 1_564 ?
N5 Rb1 O4 81.16(10) 1_554 2_444 ?
N5 Rb1 C3 105.60(11) 1_554 2_544 ?
N5 Rb1 C4 42.37(11) 1_554 1_554 ?
N5 Rb1 C4 68.46(11) 1_554 1_564 ?
O1 Rb1 O3 53.23(9) . . ?
O1 Rb1 O5 70.17(10) . 2_544 ?
O1 Rb1 O4 72.72(10) . 2_444 ?
O1 Rb1 O6 91.53(10) . 1_564 ?
O1 Rb1 O2 133.56(11) . 2_554 ?
O1 Rb1 N4 114.38(10) . 2_544 ?
O1 Rb1 N5 151.31(11) . 1_554 ?
O1 Rb1 C3 95.32(10) . 2_544 ?
O1 Rb1 C4 106.74(11) . 1_564 ?
O1 Rb1 C4 111.74(11) . 1_554 ?
C4 Rb1 C3 111.11(10) 1_554 2_544 ?
C4 Rb1 C3 140.88(11) 1_564 2_544 ?
C4 Rb1 C4 90.48(11) 1_564 1_554 ?
N1 O3 Rb1 138.9(3) . . ?
C4 O5 Rb1 117.2(3) . 2_445 ?
O3 N1 O4 120.1(4) . . ?
O3 N1 C1 123.1(4) . . ?
O4 N1 C1 116.8(4) . . ?
N1 O4 Rb1 129.7(3) . 2_545 ?
Rb1 O6 Rb1 120.12(12) 1_556 1_546 ?
C4 O6 Rb1 121.5(3) . 1_556 ?
C4 O6 Rb1 104.4(3) . 1_546 ?
N4 N3 C1 120.9(4) . . ?
N4 N3 C2 109.5(4) . . ?
C2 N3 C1 129.6(4) . . ?
N2 O2 Rb1 164.3(3) . 2_455 ?
N3 N4 Rb1 133.0(3) . 2_445 ?
C3 N4 Rb1 112.3(3) . 2_445 ?
C3 N4 N3 101.9(3) . . ?
C3 N5 Rb1 109.4(3) . 1_556 ?
C2 N5 Rb1 142.6(3) . 1_556 ?
C2 N5 C3 102.1(4) . . ?
N2 O1 Rb1 144.2(3) . . ?
N1 C1 N3 117.9(4) . . ?
N1 C1 N2 122.2(4) . . ?
N3 C1 N2 117.7(4) . . ?
O2 N2 C1 115.7(4) . . ?
O1 N2 O2 123.4(4) . . ?
O1 N2 C1 120.9(4) . . ?
N4 C3 Rb1 48.7(2) . 2_445 ?
N4 C3 N5 116.0(4) . . ?
N4 C3 C4 121.0(4) . . ?
N5 C3 Rb1 148.3(3) . 2_445 ?
N5 C3 C4 123.0(4) . . ?
C4 C3 Rb1 78.5(3) . 2_445 ?
Rb1 C4 Rb1 90.48(11) 1_546 1_556 ?
Rb1 C4 Rb1 134.07(11) 1_556 2_445 ?
Rb1 C4 Rb1 132.70(12) 1_546 2_445 ?
O5 C4 Rb1 44.6(2) . 2_445 ?
O5 C4 Rb1 162.0(3) . 1_556 ?
O5 C4 Rb1 88.1(2) . 1_546 ?
O5 C4 C3 111.8(4) . . ?
O6 C4 Rb1 145.6(3) . 2_445 ?
O6 C4 Rb1 42.3(2) . 1_556 ?
O6 C4 Rb1 55.8(2) . 1_546 ?
O6 C4 O5 125.4(4) . . ?
O6 C4 C3 122.8(4) . . ?
C3 C4 Rb1 78.3(3) . 2_445 ?
C3 C4 Rb1 132.2(3) . 1_546 ?
C3 C4 Rb1 82.2(2) . 1_556 ?
N5 C2 N3 110.4(4) . . ?

loop_
_geom_bond_atom_site_label_1
_geom_bond_atom_site_label_2
_geom_bond_distance
_geom_bond_site_symmetry_2
_geom_bond_publ_flag
Rb1 O3 2.929(3) . ?
Rb1 O5 2.936(4) 2_544 ?
Rb1 O4 3.217(4) 2_444 ?
Rb1 O6 2.954(3) 1_564 ?
Rb1 O6 2.909(3) 1_554 ?
Rb1 O2 2.931(3) 2_554 ?
Rb1 N4 3.017(4) 2_544 ?
Rb1 N5 3.108(4) 1_554 ?
Rb1 O1 2.926(4) . ?
Rb1 C3 3.717(5) 2_544 ?
Rb1 C4 3.690(5) 1_554 ?
Rb1 C4 3.461(4) 1_564 ?
O3 N1 1.239(5) . ?
O5 C4 1.309(6) . ?
N1 O4 1.286(5) . ?
N1 C1 1.363(6) . ?
O6 C4 1.214(6) . ?
N3 N4 1.358(5) . ?
N3 C1 1.395(5) . ?
N3 C2 1.362(6) . ?
O2 N2 1.236(5) . ?
N4 C3 1.312(6) . ?
N5 C3 1.368(6) . ?
N5 C2 1.311(7) . ?
O1 N2 1.227(6) . ?
C1 N2 1.414(6) . ?
C3 C4 1.495(7) . ?

loop_
_twin_individual_id
_twin_individual_mass_fraction_refined
1 0.947(12)
2 0.053(12)
